data_7005971
loop_
_publ_author_name
'Chong, Siew Huay'
'Henderson, William'
'Hor, T. S. Andy'

_publ_section_title
;
 Stable diplatinum complexes with functional thiolato bridges from
 dialkylation of [Pt2(mu-S)2(P-P)2] [P-P=2 x PPh3, Ph2P(CH2)3PPh2].
;
_journal_issue 36
_journal_name_full 'Dalton transactions (Cambridge, England : 2003)'
_journal_page_first 4008
_journal_page_last 4016
_journal_paper_doi 10.1039/b707526j
_journal_year 2007
_chemical_formula_sum 'C94.5 H87 Cl3 F12 N2 O P6 Pt2 S2'
_chemical_formula_weight 2241.13
_chemical_name_systematic
;
?
;
_space_group_IT_number 2
_symmetry_cell_setting triclinic
_symmetry_space_group_name_Hall '-P 1'
_symmetry_space_group_name_H-M 'P -1'
_atom_sites_solution_hydrogens geom
_atom_sites_solution_primary direct
_atom_sites_solution_secondary difmap
_audit_creation_method SHELXL-97
_cell_angle_alpha 89.8930(10)
_cell_angle_beta 87.2160(10)
_cell_angle_gamma 72.9290(10)
_cell_formula_units_Z 2
_cell_length_a 13.1226(5)
_cell_length_b 17.2989(7)
_cell_length_c 21.3799(8)
_cell_measurement_reflns_used 8774
_cell_measurement_temperature 183(2)
_cell_measurement_theta_max 27.21
_cell_measurement_theta_min 2.26
_cell_volume 4633.7(3)
_computing_cell_refinement 'Bruker SMART'
_computing_data_collection 'Bruker SMART'
_computing_data_reduction 'Bruker SAINT'
_computing_molecular_graphics 'Bruker SHELXTL'
_computing_publication_material 'Bruker SHELXTL'
_computing_structure_refinement 'SHELXL-97 (Sheldrick, 1997)'
_computing_structure_solution 'SHELXS-97 (Sheldrick, 1990)'
_diffrn_ambient_temperature 183(2)
_diffrn_measured_fraction_theta_full 0.999
_diffrn_measured_fraction_theta_max 0.999
_diffrn_measurement_device_type 'CCD area detector'
_diffrn_measurement_method 'phi and omega scans'
_diffrn_radiation_monochromator graphite
_diffrn_radiation_source 'fine-focus sealed tube'
_diffrn_radiation_type MoK\a
_diffrn_radiation_wavelength 0.71073
_diffrn_reflns_av_R_equivalents 0.0365
_diffrn_reflns_av_sigmaI/netI 0.0428
_diffrn_reflns_limit_h_max 17
_diffrn_reflns_limit_h_min -17
_diffrn_reflns_limit_k_max 22
_diffrn_reflns_limit_k_min -22
_diffrn_reflns_limit_l_max 27
_diffrn_reflns_limit_l_min -27
_diffrn_reflns_number 61431
_diffrn_reflns_theta_full 27.50
_diffrn_reflns_theta_max 27.50
_diffrn_reflns_theta_min 1.55
_exptl_absorpt_coefficient_mu 3.323
_exptl_absorpt_correction_T_max 0.5562
_exptl_absorpt_correction_T_min 0.3102
_exptl_absorpt_correction_type 'Sadabs, (Sheldrick 2001)'
_exptl_crystal_colour YELLOW
_exptl_crystal_density_diffrn 1.606
_exptl_crystal_density_meas 0
_exptl_crystal_density_method 'not measured'
_exptl_crystal_description BLOCK
_exptl_crystal_F_000 2226
_exptl_crystal_size_max 0.46
_exptl_crystal_size_mid 0.20
_exptl_crystal_size_min 0.20
_refine_diff_density_max 2.942
_refine_diff_density_min -1.451
_refine_diff_density_rms 0.162
_refine_ls_extinction_method none
_refine_ls_goodness_of_fit_ref 1.069
_refine_ls_hydrogen_treatment constr
_refine_ls_matrix_type full
_refine_ls_number_parameters 1118
_refine_ls_number_reflns 21244
_refine_ls_number_restraints 4
_refine_ls_restrained_S_all 1.072
_refine_ls_R_factor_all 0.0564
_refine_ls_R_factor_gt 0.0440
_refine_ls_shift/su_max 0.002
_refine_ls_shift/su_mean 0.000
_refine_ls_structure_factor_coef Fsqd
_refine_ls_weighting_details 'calc w=1/[\s^2^(Fo^2^)+(0.0768P)^2^+8.2875P] where P=(Fo^2^+2Fc^2^)/3'
_refine_ls_weighting_scheme calc
_refine_ls_wR_factor_gt 0.1267
_refine_ls_wR_factor_ref 0.1332
_reflns_number_gt 17271
_reflns_number_total 21244
_reflns_threshold_expression >2sigma(I)
_cod_data_source_file b707526j.txt
_cod_data_source_block 6221
_cod_depositor_comments
;
The following automatic conversions were performed:
'_symmetry_cell_setting' value 'Triclinic' changed to 'triclinic'
according to '/home/saulius/struct/CIF-dictionaries/cif_core.dic'
dictionary named 'cif_core.dic' version 2.4.1 from 2010-06-29.

Automatic conversion script
Id: cif_fix_enum 1527 2010-12-29 10:47:43Z saulius 

The following automatic conversions were performed:

'_refine_ls_hydrogen_treatment' value 'contr' was replaced with the
value 'constr' as specified in the replacement file
'src/cod-tools/trunk/data/replacement-values/replacement_values.lst'.

Automatic conversion script
Id: cif_fix_values 5376 2017-05-30 11:51:03Z andrius 
;
_cod_original_sg_symbol_H-M P-1
_cod_original_formula_sum 'C94.50 H87 Cl3 F12 N2 O P6 Pt2 S2'
_cod_database_code 7005971

loop_
_symmetry_equiv_pos_as_xyz
'x, y, z'
'-x, -y, -z'

loop_
_atom_site_label
_atom_site_type_symbol
_atom_site_fract_x
_atom_site_fract_y
_atom_site_fract_z
_atom_site_U_iso_or_equiv
_atom_site_adp_type
_atom_site_occupancy
_atom_site_symmetry_multiplicity
_atom_site_calc_flag
_atom_site_refinement_flags
_atom_site_disorder_assembly
_atom_site_disorder_group
Pt1 Pt 0.396043(16) 0.283601(11) 0.180417(8) 0.02559(6) Uani 1 1 d . . .
Pt2 Pt 0.400851(15) 0.267147(11) 0.336417(8) 0.02256(6) Uani 1 1 d . . .
S1 S 0.51083(10) 0.30139(8) 0.25650(6) 0.0273(3) Uani 1 1 d . . .
S2 S 0.36474(11) 0.18947(7) 0.25481(6) 0.0271(3) Uani 1 1 d . . .
P1 P 0.42856(12) 0.38014(8) 0.11537(6) 0.0288(3) Uani 1 1 d . . .
P2 P 0.27000(12) 0.25128(9) 0.12229(7) 0.0333(3) Uani 1 1 d . . .
P3 P 0.29165(11) 0.22853(8) 0.40960(6) 0.0264(3) Uani 1 1 d . . .
P4 P 0.44234(11) 0.36040(8) 0.39934(6) 0.0258(3) Uani 1 1 d . . .
N1 N 0.9519(5) 0.0666(4) 0.1846(3) 0.0635(17) Uani 1 1 d . . .
H1 H 0.9994 0.0227 0.1970 0.076 Uiso 1 1 calc R . .
N2 N 0.6338(5) -0.1687(3) 0.2394(3) 0.0544(16) Uani 1 1 d . . .
H2 H 0.6995 -0.1992 0.2305 0.065 Uiso 1 1 calc R . .
C1 C 0.6309(5) 0.2160(4) 0.2420(3) 0.0383(13) Uani 1 1 d . . .
H1A H 0.6555 0.1901 0.2821 0.046 Uiso 1 1 calc R . .
H1B H 0.6148 0.1752 0.2149 0.046 Uiso 1 1 calc R . .
C2 C 0.7185(5) 0.2468(5) 0.2100(4) 0.0572(19) Uani 1 1 d . . .
H2A H 0.6892 0.2799 0.1736 0.069 Uiso 1 1 calc R . .
H2B H 0.7406 0.2819 0.2397 0.069 Uiso 1 1 calc R . .
C3 C 0.8718(6) 0.1176(5) 0.2222(4) 0.0600(19) Uani 1 1 d . . .
H3 H 0.8596 0.1102 0.2656 0.072 Uiso 1 1 calc R . .
C4 C 0.8133(6) 0.1796(5) 0.1886(4) 0.0551(18) Uani 1 1 d . . .
C5 C 0.8585(6) 0.1661(4) 0.1249(3) 0.0519(17) Uani 1 1 d . . .
C6 C 0.8342(7) 0.2085(5) 0.0676(4) 0.062(2) Uani 1 1 d . . .
H6 H 0.7750 0.2558 0.0660 0.074 Uiso 1 1 calc R . .
C7 C 0.8981(8) 0.1799(6) 0.0146(4) 0.081(3) Uani 1 1 d . . .
H7 H 0.8835 0.2087 -0.0234 0.098 Uiso 1 1 calc R . .
C8 C 0.9820(9) 0.1112(6) 0.0155(5) 0.083(3) Uani 1 1 d . . .
H8 H 1.0234 0.0926 -0.0221 0.100 Uiso 1 1 calc R . .
C9 C 1.0084(7) 0.0678(6) 0.0699(4) 0.075(3) Uani 1 1 d . . .
H9 H 1.0677 0.0204 0.0699 0.090 Uiso 1 1 calc R . .
C10 C 0.9452(6) 0.0955(5) 0.1254(4) 0.0605(19) Uani 1 1 d . . .
C11 C 0.4710(5) 0.0926(3) 0.2480(3) 0.0378(13) Uani 1 1 d . . .
H11A H 0.4942 0.0803 0.2035 0.045 Uiso 1 1 calc R . .
H11B H 0.5333 0.0959 0.2710 0.045 Uiso 1 1 calc R . .
C12 C 0.4281(6) 0.0255(4) 0.2756(4) 0.059(2) Uani 1 1 d . . .
H12A H 0.4197 0.0326 0.3216 0.071 Uiso 1 1 calc R . .
H12B H 0.3564 0.0321 0.2598 0.071 Uiso 1 1 calc R . .
C13 C 0.6040(6) -0.0869(4) 0.2504(3) 0.0556(18) Uani 1 1 d . . .
H13 H 0.6513 -0.0546 0.2508 0.067 Uiso 1 1 calc R . .
C14 C 0.4969(6) -0.0591(4) 0.2605(3) 0.0500(16) Uani 1 1 d . . .
C15 C 0.4566(6) -0.1272(4) 0.2569(3) 0.0510(17) Uani 1 1 d . . .
C16 C 0.3576(7) -0.1394(5) 0.2637(4) 0.063(2) Uani 1 1 d . . .
H16 H 0.2956 -0.0950 0.2719 0.076 Uiso 1 1 calc R . .
C17 C 0.3491(9) -0.2156(5) 0.2586(4) 0.075(2) Uani 1 1 d . . .
H17 H 0.2805 -0.2233 0.2642 0.090 Uiso 1 1 calc R . .
C18 C 0.4353(8) -0.2816(5) 0.2457(4) 0.066(2) Uani 1 1 d . . .
H18 H 0.4260 -0.3338 0.2424 0.079 Uiso 1 1 calc R . .
C19 C 0.5345(8) -0.2721(4) 0.2377(3) 0.059(2) Uani 1 1 d . . .
H19 H 0.5949 -0.3172 0.2278 0.071 Uiso 1 1 calc R . .
C20 C 0.5457(7) -0.1953(4) 0.2443(3) 0.0509(17) Uani 1 1 d . . .
C1A C 0.5339(5) 0.4232(3) 0.1362(3) 0.0318(11) Uani 1 1 d . . .
C2A C 0.5212(5) 0.4671(3) 0.1918(3) 0.0390(13) Uani 1 1 d . . .
H2A1 H 0.4587 0.4739 0.2182 0.047 Uiso 1 1 calc R . .
C3A C 0.6004(6) 0.5015(4) 0.2092(3) 0.0485(16) Uani 1 1 d . . .
H3A H 0.5926 0.5297 0.2480 0.058 Uiso 1 1 calc R . .
C4A C 0.6885(6) 0.4947(4) 0.1704(4) 0.0529(18) Uani 1 1 d . . .
H4A H 0.7416 0.5185 0.1821 0.064 Uiso 1 1 calc R . .
C5A C 0.7002(5) 0.4528(4) 0.1139(3) 0.0485(16) Uani 1 1 d . . .
H5A H 0.7610 0.4487 0.0866 0.058 Uiso 1 1 calc R . .
C6A C 0.6231(5) 0.4169(4) 0.0969(3) 0.0385(13) Uani 1 1 d . . .
H6A H 0.6318 0.3880 0.0583 0.046 Uiso 1 1 calc R . .
C1B C 0.4739(5) 0.3356(3) 0.0382(2) 0.0312(11) Uani 1 1 d . . .
C2B C 0.4402(5) 0.3741(4) -0.0172(3) 0.0378(13) Uani 1 1 d . . .
H2B1 H 0.3881 0.4256 -0.0166 0.045 Uiso 1 1 calc R . .
C3B C 0.4838(6) 0.3361(4) -0.0740(3) 0.0484(16) Uani 1 1 d . . .
H3B H 0.4603 0.3620 -0.1121 0.058 Uiso 1 1 calc R . .
C4B C 0.5590(7) 0.2629(4) -0.0760(3) 0.0540(18) Uani 1 1 d . . .
H4B H 0.5889 0.2388 -0.1151 0.065 Uiso 1 1 calc R . .
C5B C 0.5923(6) 0.2234(4) -0.0207(3) 0.0517(17) Uani 1 1 d . . .
H5B H 0.6443 0.1718 -0.0219 0.062 Uiso 1 1 calc R . .
C6B C 0.5488(5) 0.2597(4) 0.0365(3) 0.0419(14) Uani 1 1 d . . .
H6B H 0.5704 0.2325 0.0744 0.050 Uiso 1 1 calc R . .
C1C C 0.3185(5) 0.4719(3) 0.1077(3) 0.0342(12) Uani 1 1 d . . .
C2C C 0.3334(6) 0.5359(4) 0.0728(3) 0.0475(16) Uani 1 1 d . . .
H2C H 0.4009 0.5317 0.0525 0.057 Uiso 1 1 calc R . .
C3C C 0.2496(7) 0.6057(4) 0.0677(4) 0.062(2) Uani 1 1 d . . .
H3C H 0.2599 0.6500 0.0446 0.074 Uiso 1 1 calc R . .
C4C C 0.1506(7) 0.6111(5) 0.0961(4) 0.069(2) Uani 1 1 d . . .
H4C H 0.0920 0.6578 0.0907 0.083 Uiso 1 1 calc R . .
C5C C 0.1377(6) 0.5494(5) 0.1317(4) 0.066(2) Uani 1 1 d . . .
H5C H 0.0709 0.5545 0.1531 0.079 Uiso 1 1 calc R . .
C6C C 0.2201(5) 0.4798(4) 0.1374(3) 0.0483(16) Uani 1 1 d . . .
H6C H 0.2094 0.4367 0.1618 0.058 Uiso 1 1 calc R . .
C1D C 0.2455(6) 0.2835(5) 0.0410(3) 0.0505(18) Uani 1 1 d . . .
C2D C 0.2968(8) 0.2315(6) -0.0086(3) 0.071(3) Uani 1 1 d . . .
H2D H 0.3450 0.1802 -0.0003 0.086 Uiso 1 1 calc R . .
C3D C 0.2768(11) 0.2554(9) -0.0704(4) 0.101(4) Uani 1 1 d . . .
H3D H 0.3103 0.2203 -0.1044 0.122 Uiso 1 1 calc R . .
C4D C 0.2090(12) 0.3294(10) -0.0811(5) 0.115(5) Uani 1 1 d . . .
H4D H 0.1963 0.3460 -0.1231 0.138 Uiso 1 1 calc R . .
C5D C 0.1573(9) 0.3817(8) -0.0325(5) 0.098(4) Uani 1 1 d . . .
H5D H 0.1094 0.4330 -0.0412 0.117 Uiso 1 1 calc R . .
C6D C 0.1768(7) 0.3576(5) 0.0294(4) 0.063(2) Uani 1 1 d . . .
H6D H 0.1424 0.3927 0.0631 0.076 Uiso 1 1 calc R . .
C1E C 0.1384(5) 0.2906(3) 0.1617(3) 0.0363(12) Uani 1 1 d . . .
C2E C 0.0479(5) 0.2854(4) 0.1337(4) 0.0481(16) Uani 1 1 d . . .
H2E H 0.0541 0.2576 0.0947 0.058 Uiso 1 1 calc R . .
C3E C -0.0525(6) 0.3209(5) 0.1627(4) 0.0583(19) Uani 1 1 d . . .
H3E H -0.1148 0.3173 0.1435 0.070 Uiso 1 1 calc R . .
C4E C -0.0615(6) 0.3607(5) 0.2188(4) 0.0564(18) Uani 1 1 d . . .
H4E H -0.1303 0.3857 0.2379 0.068 Uiso 1 1 calc R . .
C5E C 0.0267(5) 0.3651(4) 0.2476(3) 0.0492(16) Uani 1 1 d . . .
H5E H 0.0196 0.3922 0.2869 0.059 Uiso 1 1 calc R . .
C6E C 0.1274(5) 0.3297(4) 0.2195(3) 0.0390(13) Uani 1 1 d . . .
H6E H 0.1891 0.3324 0.2398 0.047 Uiso 1 1 calc R . .
C1F C 0.3008(5) 0.1412(4) 0.1194(3) 0.0401(14) Uani 1 1 d . . .
C2F C 0.2315(7) 0.1018(5) 0.1431(4) 0.0590(19) Uani 1 1 d . . .
H2F H 0.1632 0.1325 0.1597 0.071 Uiso 1 1 calc R . .
C3F C 0.2585(8) 0.0187(5) 0.1435(4) 0.071(2) Uani 1 1 d . . .
H3F H 0.2101 -0.0080 0.1609 0.086 Uiso 1 1 calc R . .
C4F C 0.3576(9) -0.0251(5) 0.1182(4) 0.077(3) Uani 1 1 d . . .
H4F H 0.3768 -0.0825 0.1176 0.092 Uiso 1 1 calc R . .
C5F C 0.4283(8) 0.0125(5) 0.0940(4) 0.074(3) Uani 1 1 d . . .
H5F H 0.4957 -0.0182 0.0762 0.089 Uiso 1 1 calc R . .
C6F C 0.4005(7) 0.0958(5) 0.0956(3) 0.0571(19) Uani 1 1 d . . .
H6F H 0.4503 0.1224 0.0802 0.069 Uiso 1 1 calc R . .
C1G C 0.2346(5) 0.1497(3) 0.3848(3) 0.0335(12) Uani 1 1 d . . .
C2G C 0.1595(5) 0.1682(4) 0.3396(3) 0.0411(14) Uani 1 1 d . . .
H2G H 0.1406 0.2203 0.3214 0.049 Uiso 1 1 calc R . .
C3G C 0.1114(6) 0.1107(5) 0.3205(3) 0.0574(19) Uani 1 1 d . . .
H3G H 0.0601 0.1232 0.2894 0.069 Uiso 1 1 calc R . .
C4G C 0.1393(8) 0.0357(5) 0.3475(5) 0.075(3) Uani 1 1 d . . .
H4G H 0.1077 -0.0039 0.3341 0.090 Uiso 1 1 calc R . .
C5G C 0.2127(8) 0.0169(5) 0.3939(4) 0.069(2) Uani 1 1 d . . .
H5G H 0.2298 -0.0347 0.4129 0.083 Uiso 1 1 calc R . .
C6G C 0.2611(6) 0.0744(4) 0.4124(3) 0.0494(16) Uani 1 1 d . . .
H6G H 0.3120 0.0619 0.4438 0.059 Uiso 1 1 calc R . .
C1H C 0.3699(5) 0.1852(3) 0.4754(2) 0.0320(12) Uani 1 1 d . . .
C2H C 0.3324(6) 0.1960(4) 0.5385(3) 0.0415(14) Uani 1 1 d . . .
H2H H 0.2621 0.2288 0.5498 0.050 Uiso 1 1 calc R . .
C3H C 0.4021(7) 0.1568(4) 0.5841(3) 0.0516(17) Uani 1 1 d . . .
H3H H 0.3787 0.1643 0.6270 0.062 Uiso 1 1 calc R . .
C4H C 0.5004(7) 0.1092(4) 0.5690(3) 0.0556(19) Uani 1 1 d . . .
H4H H 0.5449 0.0827 0.6011 0.067 Uiso 1 1 calc R . .
C5H C 0.5381(6) 0.0980(4) 0.5073(3) 0.0501(16) Uani 1 1 d . . .
H5H H 0.6081 0.0638 0.4970 0.060 Uiso 1 1 calc R . .
C6H C 0.4734(5) 0.1369(4) 0.4606(3) 0.0390(13) Uani 1 1 d . . .
H6H H 0.4998 0.1307 0.4181 0.047 Uiso 1 1 calc R . .
C1I C 0.1697(4) 0.3061(3) 0.4339(3) 0.0330(12) Uani 1 1 d . . .
C2I C 0.1401(5) 0.3790(4) 0.4032(3) 0.0382(13) Uani 1 1 d . . .
H2I H 0.1871 0.3907 0.3719 0.046 Uiso 1 1 calc R . .
C3I C 0.0419(5) 0.4356(4) 0.4181(4) 0.0537(18) Uani 1 1 d . . .
H3I H 0.0214 0.4854 0.3964 0.064 Uiso 1 1 calc R . .
C4I C -0.0254(6) 0.4192(5) 0.4641(4) 0.062(2) Uani 1 1 d . . .
H4I H -0.0913 0.4585 0.4751 0.075 Uiso 1 1 calc R . .
C5I C 0.0020(6) 0.3469(5) 0.4940(4) 0.060(2) Uani 1 1 d . . .
H5I H -0.0452 0.3360 0.5256 0.072 Uiso 1 1 calc R . .
C6I C 0.0974(5) 0.2895(4) 0.4787(3) 0.0465(15) Uani 1 1 d . . .
H6I H 0.1145 0.2384 0.4986 0.056 Uiso 1 1 calc R . .
C1K C 0.4196(4) 0.3607(3) 0.4842(2) 0.0293(11) Uani 1 1 d . . .
C2K C 0.3178(5) 0.3977(3) 0.5100(3) 0.0355(12) Uani 1 1 d . . .
H2K H 0.2623 0.4240 0.4835 0.043 Uiso 1 1 calc R . .
C3K C 0.2960(5) 0.3967(4) 0.5744(3) 0.0406(14) Uani 1 1 d . . .
H3K H 0.2260 0.4212 0.5919 0.049 Uiso 1 1 calc R . .
C4K C 0.3777(6) 0.3596(4) 0.6122(3) 0.0455(15) Uani 1 1 d . . .
H4K H 0.3639 0.3595 0.6562 0.055 Uiso 1 1 calc R . .
C5K C 0.4785(6) 0.3229(4) 0.5873(3) 0.0427(14) Uani 1 1 d . . .
H5K H 0.5340 0.2973 0.6141 0.051 Uiso 1 1 calc R . .
C6K C 0.4999(5) 0.3231(3) 0.5228(3) 0.0349(12) Uani 1 1 d . . .
H6K H 0.5697 0.2974 0.5055 0.042 Uiso 1 1 calc R . .
C1L C 0.3687(4) 0.4626(3) 0.3773(3) 0.0313(11) Uani 1 1 d . . .
C2L C 0.3604(5) 0.5277(4) 0.4172(3) 0.0407(14) Uani 1 1 d . . .
H2L H 0.3981 0.5195 0.4546 0.049 Uiso 1 1 calc R . .
C3L C 0.2973(5) 0.6046(4) 0.4026(4) 0.0500(16) Uani 1 1 d . . .
H3L H 0.2916 0.6488 0.4302 0.060 Uiso 1 1 calc R . .
C4L C 0.2439(6) 0.6163(4) 0.3493(4) 0.0522(17) Uani 1 1 d . . .
H4L H 0.1999 0.6689 0.3400 0.063 Uiso 1 1 calc R . .
C5L C 0.2524(5) 0.5532(4) 0.3081(3) 0.0464(15) Uani 1 1 d . . .
H5L H 0.2157 0.5626 0.2703 0.056 Uiso 1 1 calc R . .
C6L C 0.3146(5) 0.4763(3) 0.3221(3) 0.0346(12) Uani 1 1 d . . .
H6L H 0.3204 0.4327 0.2940 0.041 Uiso 1 1 calc R . .
C1M C 0.5857(4) 0.3500(3) 0.3891(2) 0.0318(11) Uani 1 1 d . . .
C2M C 0.6225(5) 0.4162(4) 0.3768(3) 0.0428(14) Uani 1 1 d . . .
H2M H 0.5736 0.4687 0.3737 0.051 Uiso 1 1 calc R . .
C3M C 0.7318(6) 0.4049(4) 0.3690(3) 0.0527(17) Uani 1 1 d . . .
H3M H 0.7577 0.4498 0.3602 0.063 Uiso 1 1 calc R . .
C4M C 0.8028(5) 0.3286(5) 0.3740(3) 0.0528(17) Uani 1 1 d . . .
H4M H 0.8775 0.3214 0.3700 0.063 Uiso 1 1 calc R . .
C5M C 0.7650(5) 0.2628(4) 0.3847(3) 0.0471(15) Uani 1 1 d . . .
H5M H 0.8140 0.2103 0.3873 0.057 Uiso 1 1 calc R . .
C6M C 0.6565(5) 0.2729(4) 0.3918(3) 0.0375(13) Uani 1 1 d . . .
H6M H 0.6308 0.2274 0.3985 0.045 Uiso 1 1 calc R . .
P5 P 0.2200(2) 0.00358(17) 0.63257(17) 0.0906(8) Uani 1 1 d . . .
F1 F 0.2332(9) -0.0080(7) 0.7083(4) 0.176(4) Uani 1 1 d . . .
F2 F 0.1951(8) 0.0947(5) 0.6499(6) 0.182(4) Uani 1 1 d . . .
F3 F 0.2062(7) 0.0174(7) 0.5634(3) 0.158(4) Uani 1 1 d . . .
F4 F 0.2563(8) -0.0864(4) 0.6297(5) 0.179(4) Uani 1 1 d . . .
F5 F 0.1016(6) 0.0039(8) 0.6447(5) 0.180(4) Uani 1 1 d . . .
F6 F 0.3421(6) -0.0013(5) 0.6239(4) 0.142(3) Uani 1 1 d . . .
P6 P 0.1015(2) 0.38358(17) 0.72940(11) 0.0742(6) Uani 1 1 d . . .
F7 F 0.1095(12) 0.3446(9) 0.6660(4) 0.264(8) Uani 1 1 d . . .
F8 F 0.2083(9) 0.3334(8) 0.7434(6) 0.261(8) Uani 1 1 d . . .
F9 F 0.0916(5) 0.4307(4) 0.7944(2) 0.0942(18) Uani 1 1 d . . .
F10 F -0.0145(6) 0.4478(7) 0.7227(4) 0.156(4) Uani 1 1 d . . .
F11 F 0.0388(10) 0.3305(6) 0.7562(6) 0.222(6) Uani 1 1 d . . .
F12 F 0.1476(6) 0.4496(4) 0.6994(3) 0.123(3) Uani 1 1 d . . .
C2S C 0.7372(17) 0.0004(9) 0.1268(7) 0.104(8) Uani 0.50 1 d PD . .
H2S1 H 0.6704 0.0086 0.1529 0.125 Uiso 0.50 1 calc PR . .
H2S2 H 0.7753 0.0374 0.1427 0.125 Uiso 0.50 1 calc PR . .
Cl2A Cl 0.7094(8) 0.0215(8) 0.0571(6) 0.253(8) Uani 0.50 1 d PD . .
Cl2B Cl 0.8189(6) -0.1019(5) 0.1338(4) 0.150(3) Uani 0.50 1 d PD . .
Cl1B Cl 0.0200(5) 0.8737(4) 0.5250(3) 0.203(2) Uani 1 1 d . . .
Cl1A Cl 0.1867(6) 0.8200(2) 0.4354(4) 0.251(4) Uani 1 1 d . . .
C1S C 0.068(3) 0.8843(16) 0.4606(13) 0.44(3) Uani 1 1 d . . .
H1S1 H 0.0758 0.9396 0.4593 0.533 Uiso 1 1 calc R . .
H1S2 H 0.0156 0.8821 0.4296 0.533 Uiso 1 1 calc R . .
C1X C 0.0888(18) 0.8389(14) 0.1784(12) 0.267(15) Uani 1 1 d D . .
H1X1 H 0.1506 0.8420 0.1519 0.400 Uiso 1 1 calc R . .
H1X2 H 0.0272 0.8457 0.1524 0.400 Uiso 1 1 calc R . .
H1X3 H 0.1053 0.7862 0.1987 0.400 Uiso 1 1 calc R . .
O1X O 0.0622(12) 0.9068(7) 0.2290(7) 0.197(6) Uani 1 1 d D . .
H1X H 0.0440 0.8890 0.2630 0.296 Uiso 1 1 calc RD . .

loop_
_atom_site_aniso_label
_atom_site_aniso_U_11
_atom_site_aniso_U_22
_atom_site_aniso_U_33
_atom_site_aniso_U_23
_atom_site_aniso_U_13
_atom_site_aniso_U_12
Pt1 0.03405(12) 0.02670(11) 0.01767(10) 0.00275(7) -0.00143(7) -0.01146(8)
Pt2 0.02976(11) 0.02036(10) 0.01731(10) 0.00234(7) -0.00152(7) -0.00695(7)
S1 0.0350(7) 0.0282(6) 0.0202(6) 0.0025(5) -0.0012(5) -0.0119(5)
S2 0.0376(7) 0.0241(6) 0.0208(6) 0.0012(5) -0.0015(5) -0.0111(5)
P1 0.0378(7) 0.0286(7) 0.0206(6) 0.0032(5) 0.0010(5) -0.0109(6)
P2 0.0416(8) 0.0384(8) 0.0239(7) 0.0039(6) -0.0053(6) -0.0173(6)
P3 0.0320(7) 0.0253(6) 0.0216(6) 0.0038(5) -0.0003(5) -0.0083(5)
P4 0.0320(7) 0.0234(6) 0.0217(6) 0.0010(5) -0.0025(5) -0.0077(5)
N1 0.053(4) 0.066(4) 0.062(4) -0.002(3) 0.002(3) -0.004(3)
N2 0.073(4) 0.034(3) 0.040(3) -0.003(2) -0.002(3) 0.009(3)
C1 0.032(3) 0.041(3) 0.039(3) 0.000(3) 0.003(2) -0.007(2)
C2 0.041(4) 0.054(4) 0.075(5) 0.001(4) 0.013(3) -0.014(3)
C3 0.057(4) 0.059(5) 0.061(5) 0.004(4) 0.001(4) -0.013(4)
C4 0.045(4) 0.053(4) 0.067(5) -0.002(4) 0.006(3) -0.015(3)
C5 0.051(4) 0.052(4) 0.055(4) -0.009(3) -0.007(3) -0.019(3)
C6 0.063(5) 0.055(5) 0.063(5) -0.002(4) -0.005(4) -0.010(4)
C7 0.095(7) 0.087(7) 0.053(5) 0.008(5) -0.008(5) -0.013(6)
C8 0.099(7) 0.073(6) 0.062(6) -0.016(5) 0.014(5) -0.005(5)
C9 0.068(5) 0.069(6) 0.075(6) -0.024(5) 0.004(5) -0.002(4)
C10 0.053(4) 0.057(5) 0.068(5) -0.009(4) -0.004(4) -0.012(4)
C11 0.046(3) 0.025(3) 0.039(3) -0.004(2) 0.006(3) -0.007(2)
C12 0.053(4) 0.032(3) 0.086(6) 0.008(3) 0.017(4) -0.005(3)
C13 0.066(5) 0.047(4) 0.050(4) 0.006(3) -0.003(3) -0.010(3)
C14 0.054(4) 0.035(3) 0.054(4) 0.006(3) 0.003(3) -0.003(3)
C15 0.069(5) 0.033(3) 0.045(4) 0.009(3) -0.006(3) -0.005(3)
C16 0.067(5) 0.049(4) 0.069(5) 0.016(4) -0.001(4) -0.010(4)
C17 0.103(7) 0.048(5) 0.078(6) 0.018(4) -0.010(5) -0.030(5)
C18 0.107(7) 0.049(4) 0.045(4) 0.002(3) -0.005(4) -0.030(5)
C19 0.102(6) 0.035(4) 0.029(3) 0.001(3) -0.006(4) -0.002(4)
C20 0.079(5) 0.041(4) 0.025(3) 0.001(3) -0.006(3) -0.005(3)
C1A 0.042(3) 0.027(3) 0.029(3) 0.009(2) -0.001(2) -0.015(2)
C2A 0.059(4) 0.027(3) 0.034(3) 0.007(2) -0.004(3) -0.017(3)
C3A 0.072(5) 0.038(3) 0.041(3) 0.008(3) -0.018(3) -0.023(3)
C4A 0.059(4) 0.049(4) 0.061(4) 0.019(3) -0.025(4) -0.028(3)
C5A 0.042(3) 0.048(4) 0.057(4) 0.016(3) 0.000(3) -0.016(3)
C6A 0.047(3) 0.037(3) 0.033(3) 0.006(2) 0.001(3) -0.015(3)
C1B 0.045(3) 0.030(3) 0.019(2) 0.000(2) 0.001(2) -0.012(2)
C2B 0.053(4) 0.036(3) 0.025(3) 0.004(2) -0.002(2) -0.015(3)
C3B 0.078(5) 0.046(4) 0.020(3) 0.003(2) -0.004(3) -0.017(3)
C4B 0.085(5) 0.052(4) 0.023(3) -0.006(3) 0.001(3) -0.018(4)
C5B 0.076(5) 0.037(3) 0.034(3) -0.006(3) 0.006(3) -0.006(3)
C6B 0.064(4) 0.038(3) 0.025(3) 0.002(2) -0.006(3) -0.016(3)
C1C 0.042(3) 0.030(3) 0.029(3) 0.005(2) 0.000(2) -0.008(2)
C2C 0.059(4) 0.038(3) 0.040(3) 0.010(3) 0.015(3) -0.008(3)
C3C 0.074(5) 0.038(4) 0.059(5) 0.012(3) 0.014(4) 0.003(3)
C4C 0.059(5) 0.060(5) 0.070(5) 0.015(4) 0.021(4) 0.009(4)
C5C 0.055(4) 0.061(5) 0.068(5) 0.016(4) 0.020(4) 0.000(4)
C6C 0.049(4) 0.051(4) 0.042(3) 0.014(3) 0.007(3) -0.012(3)
C1D 0.070(5) 0.074(5) 0.025(3) 0.014(3) -0.017(3) -0.045(4)
C2D 0.112(7) 0.094(6) 0.032(4) 0.000(4) -0.008(4) -0.067(6)
C3D 0.156(11) 0.147(11) 0.038(5) 0.020(6) -0.023(6) -0.099(10)
C4D 0.150(12) 0.190(15) 0.051(6) 0.056(8) -0.041(7) -0.117(12)
C5D 0.103(8) 0.135(10) 0.079(7) 0.065(7) -0.049(6) -0.065(7)
C6D 0.068(5) 0.078(6) 0.050(4) 0.029(4) -0.022(4) -0.031(4)
C1E 0.036(3) 0.033(3) 0.042(3) 0.009(2) -0.006(2) -0.014(2)
C2E 0.042(4) 0.046(4) 0.059(4) 0.001(3) -0.013(3) -0.016(3)
C3E 0.043(4) 0.059(5) 0.076(5) 0.012(4) -0.018(4) -0.018(3)
C4E 0.042(4) 0.059(4) 0.061(5) 0.012(4) 0.000(3) -0.004(3)
C5E 0.046(4) 0.052(4) 0.044(4) 0.013(3) -0.002(3) -0.004(3)
C6E 0.042(3) 0.044(3) 0.030(3) 0.013(2) -0.002(2) -0.012(3)
C1F 0.054(4) 0.037(3) 0.032(3) -0.002(2) -0.013(3) -0.017(3)
C2F 0.065(5) 0.047(4) 0.069(5) 0.007(4) -0.012(4) -0.021(4)
C3F 0.089(6) 0.048(4) 0.082(6) 0.005(4) -0.010(5) -0.027(4)
C4F 0.111(8) 0.047(5) 0.075(6) -0.011(4) -0.025(5) -0.024(5)
C5F 0.091(7) 0.055(5) 0.065(5) -0.028(4) -0.015(5) -0.001(5)
C6F 0.071(5) 0.057(4) 0.044(4) -0.015(3) -0.003(3) -0.019(4)
C1G 0.043(3) 0.034(3) 0.029(3) 0.001(2) 0.004(2) -0.019(2)
C2G 0.045(3) 0.051(4) 0.033(3) 0.004(3) -0.003(3) -0.023(3)
C3G 0.060(4) 0.074(5) 0.049(4) -0.008(4) -0.004(3) -0.035(4)
C4G 0.090(6) 0.067(6) 0.088(6) -0.007(5) -0.009(5) -0.054(5)
C5G 0.093(6) 0.046(4) 0.082(6) 0.012(4) -0.019(5) -0.040(4)
C6G 0.066(4) 0.036(3) 0.050(4) 0.010(3) -0.010(3) -0.020(3)
C1H 0.047(3) 0.030(3) 0.022(2) 0.007(2) -0.004(2) -0.016(2)
C2H 0.061(4) 0.041(3) 0.026(3) 0.008(2) -0.003(3) -0.021(3)
C3H 0.086(5) 0.045(4) 0.026(3) 0.010(3) -0.010(3) -0.020(4)
C4H 0.077(5) 0.051(4) 0.039(4) 0.019(3) -0.024(3) -0.016(4)
C5H 0.058(4) 0.041(4) 0.048(4) 0.013(3) -0.019(3) -0.006(3)
C6H 0.050(4) 0.035(3) 0.031(3) 0.011(2) -0.007(3) -0.010(3)
C1I 0.035(3) 0.034(3) 0.029(3) -0.004(2) 0.000(2) -0.008(2)
C2I 0.042(3) 0.037(3) 0.033(3) -0.003(2) -0.007(2) -0.006(3)
C3I 0.046(4) 0.047(4) 0.059(4) -0.011(3) -0.017(3) 0.002(3)
C4I 0.037(4) 0.070(5) 0.068(5) -0.025(4) -0.006(3) 0.005(3)
C5I 0.038(4) 0.086(6) 0.054(4) -0.017(4) 0.011(3) -0.018(4)
C6I 0.039(3) 0.057(4) 0.043(3) -0.003(3) 0.006(3) -0.015(3)
C1K 0.042(3) 0.024(2) 0.023(2) -0.001(2) -0.003(2) -0.013(2)
C2K 0.044(3) 0.034(3) 0.027(3) -0.006(2) -0.001(2) -0.010(2)
C3K 0.051(4) 0.038(3) 0.032(3) -0.008(2) 0.005(3) -0.014(3)
C4K 0.069(4) 0.052(4) 0.023(3) 0.000(3) -0.002(3) -0.028(3)
C5K 0.059(4) 0.048(4) 0.026(3) 0.003(3) -0.010(3) -0.022(3)
C6K 0.042(3) 0.036(3) 0.030(3) 0.000(2) -0.005(2) -0.016(3)
C1L 0.032(3) 0.023(2) 0.036(3) 0.003(2) 0.000(2) -0.004(2)
C2L 0.047(3) 0.030(3) 0.047(4) -0.004(3) -0.006(3) -0.013(3)
C3L 0.053(4) 0.025(3) 0.070(5) -0.005(3) -0.007(3) -0.008(3)
C4L 0.055(4) 0.025(3) 0.072(5) 0.009(3) -0.005(4) -0.004(3)
C5L 0.049(4) 0.043(4) 0.044(4) 0.014(3) -0.005(3) -0.009(3)
C6L 0.040(3) 0.030(3) 0.032(3) 0.008(2) -0.003(2) -0.008(2)
C1M 0.032(3) 0.040(3) 0.024(2) -0.002(2) -0.003(2) -0.011(2)
C2M 0.043(3) 0.040(3) 0.047(4) -0.006(3) 0.001(3) -0.015(3)
C3M 0.053(4) 0.052(4) 0.062(4) -0.010(3) 0.006(3) -0.031(3)
C4M 0.038(3) 0.069(5) 0.053(4) -0.014(4) -0.001(3) -0.020(3)
C5M 0.039(3) 0.052(4) 0.044(4) -0.004(3) -0.005(3) -0.003(3)
C6M 0.039(3) 0.039(3) 0.034(3) 0.001(2) -0.005(2) -0.010(3)
P5 0.0871(19) 0.0668(16) 0.120(3) 0.0063(15) 0.0077(17) -0.0278(14)
F1 0.214(10) 0.257(12) 0.122(7) 0.011(7) -0.015(6) -0.168(10)
F2 0.165(8) 0.095(6) 0.275(13) -0.038(7) 0.035(8) -0.028(5)
F3 0.132(6) 0.268(12) 0.086(5) 0.057(6) -0.014(4) -0.075(7)
F4 0.198(9) 0.068(4) 0.246(11) 0.025(6) 0.011(8) -0.004(5)
F5 0.100(6) 0.286(13) 0.183(9) 0.039(8) -0.004(6) -0.102(7)
F6 0.095(5) 0.141(7) 0.190(8) -0.046(6) 0.021(5) -0.040(5)
P6 0.0744(15) 0.0936(18) 0.0567(13) 0.0114(12) 0.0101(11) -0.0300(14)
F7 0.422(18) 0.375(16) 0.118(7) -0.141(9) 0.138(9) -0.332(16)
F8 0.177(10) 0.248(13) 0.225(12) -0.023(10) -0.020(9) 0.145(10)
F9 0.090(4) 0.129(5) 0.059(3) -0.001(3) 0.019(3) -0.029(4)
F10 0.086(5) 0.257(11) 0.132(6) 0.045(7) -0.026(4) -0.058(6)
F11 0.305(14) 0.137(7) 0.257(12) -0.052(7) 0.165(11) -0.145(9)
F12 0.165(6) 0.105(5) 0.093(4) -0.005(4) 0.069(4) -0.043(5)
C2S 0.17(2) 0.092(15) 0.082(14) -0.018(12) 0.047(14) -0.092(16)
Cl2A 0.147(7) 0.326(15) 0.354(16) 0.266(14) -0.145(9) -0.155(9)
Cl2B 0.126(6) 0.132(6) 0.169(7) 0.026(5) 0.051(5) -0.009(5)
Cl1B 0.168(5) 0.202(6) 0.225(6) 0.047(5) -0.029(4) -0.026(4)
Cl1A 0.280(7) 0.066(2) 0.370(9) -0.008(4) 0.135(7) -0.018(3)
C1S 0.47(5) 0.26(3) 0.35(4) 0.22(3) 0.33(4) 0.22(3)
C1X 0.22(2) 0.19(2) 0.40(4) -0.07(2) -0.15(3) -0.069(19)
O1X 0.213(13) 0.120(8) 0.277(16) 0.069(10) -0.155(13) -0.055(9)

loop_
_atom_type_symbol
_atom_type_description
_atom_type_scat_dispersion_real
_atom_type_scat_dispersion_imag
_atom_type_scat_source
C C 0.0033 0.0016 'International Tables Vol C Tables 4.2.6.8 and 6.1.1.4'
H H 0.0000 0.0000 'International Tables Vol C Tables 4.2.6.8 and 6.1.1.4'
N N 0.0061 0.0033 'International Tables Vol C Tables 4.2.6.8 and 6.1.1.4'
F F 0.0171 0.0103 'International Tables Vol C Tables 4.2.6.8 and 6.1.1.4'
P P 0.1023 0.0942 'International Tables Vol C Tables 4.2.6.8 and 6.1.1.4'
S S 0.1246 0.1234 'International Tables Vol C Tables 4.2.6.8 and 6.1.1.4'
Pt Pt -1.7033 8.3905 'International Tables Vol C Tables 4.2.6.8 and 6.1.1.4'
Cl Cl 0.1484 0.1585 'International Tables Vol C Tables 4.2.6.8 and 6.1.1.4'
O O 0.0106 0.0060 'International Tables Vol C Tables 4.2.6.8 and 6.1.1.4'

loop_
_geom_angle_atom_site_label_1
_geom_angle_atom_site_label_2
_geom_angle_atom_site_label_3
_geom_angle
_geom_angle_site_symmetry_1
_geom_angle_site_symmetry_3
_geom_angle_publ_flag
P1 Pt1 P2 97.69(5) . . ?
P1 Pt1 S1 94.18(5) . . ?
P2 Pt1 S1 167.76(5) . . ?
P1 Pt1 S2 175.42(5) . . ?
P2 Pt1 S2 86.14(5) . . ?
S1 Pt1 S2 81.88(4) . . ?
P3 Pt2 P4 96.37(5) . . ?
P3 Pt2 S2 94.36(5) . . ?
P4 Pt2 S2 167.85(5) . . ?
P3 Pt2 S1 176.43(4) . . ?
P4 Pt2 S1 87.20(5) . . ?
S2 Pt2 S1 82.07(4) . . ?
C1 S1 Pt1 103.5(2) . . ?
C1 S1 Pt2 109.21(19) . . ?
Pt1 S1 Pt2 90.42(4) . . ?
C11 S2 Pt2 109.1(2) . . ?
C11 S2 Pt1 110.97(19) . . ?
Pt2 S2 Pt1 90.04(4) . . ?
C1B P1 C1C 109.5(3) . . ?
C1B P1 C1A 103.4(3) . . ?
C1C P1 C1A 100.4(3) . . ?
C1B P1 Pt1 109.31(18) . . ?
C1C P1 Pt1 116.21(19) . . ?
C1A P1 Pt1 117.04(17) . . ?
C1E P2 C1F 107.1(3) . . ?
C1E P2 C1D 102.9(3) . . ?
C1F P2 C1D 104.9(3) . . ?
C1E P2 Pt1 109.6(2) . . ?
C1F P2 Pt1 108.2(2) . . ?
C1D P2 Pt1 123.1(2) . . ?
C1H P3 C1I 112.2(3) . . ?
C1H P3 C1G 104.3(3) . . ?
C1I P3 C1G 99.4(3) . . ?
C1H P3 Pt2 108.51(19) . . ?
C1I P3 Pt2 115.62(19) . . ?
C1G P3 Pt2 116.14(18) . . ?
C1L P4 C1K 103.7(2) . . ?
C1L P4 C1M 108.1(3) . . ?
C1K P4 C1M 103.3(2) . . ?
C1L P4 Pt2 110.11(19) . . ?
C1K P4 Pt2 121.28(17) . . ?
C1M P4 Pt2 109.52(18) . . ?
C10 N1 C3 108.7(7) . . ?
C20 N2 C13 109.2(6) . . ?
C2 C1 S1 109.0(4) . . ?
C4 C2 C1 112.2(6) . . ?
C4 C3 N1 110.6(7) . . ?
C3 C4 C5 106.0(7) . . ?
C3 C4 C2 128.4(7) . . ?
C5 C4 C2 125.6(7) . . ?
C10 C5 C6 119.2(7) . . ?
C10 C5 C4 106.6(7) . . ?
C6 C5 C4 134.2(7) . . ?
C7 C6 C5 118.9(8) . . ?
C8 C7 C6 121.5(9) . . ?
C7 C8 C9 121.7(8) . . ?
C8 C9 C10 118.5(8) . . ?
N1 C10 C5 108.1(7) . . ?
N1 C10 C9 131.8(8) . . ?
C5 C10 C9 120.1(8) . . ?
C12 C11 S2 109.0(4) . . ?
C14 C12 C11 114.8(6) . . ?
C14 C13 N2 109.6(7) . . ?
C13 C14 C15 107.2(6) . . ?
C13 C14 C12 129.1(7) . . ?
C15 C14 C12 123.7(7) . . ?
C16 C15 C20 117.8(7) . . ?
C16 C15 C14 135.7(7) . . ?
C20 C15 C14 106.5(7) . . ?
C17 C16 C15 119.5(8) . . ?
C16 C17 C18 122.7(10) . . ?
C19 C18 C17 119.7(8) . . ?
C18 C19 C20 118.7(7) . . ?
N2 C20 C19 131.1(7) . . ?
N2 C20 C15 107.4(6) . . ?
C19 C20 C15 121.5(8) . . ?
C6A C1A C2A 119.2(5) . . ?
C6A C1A P1 122.1(4) . . ?
C2A C1A P1 118.6(4) . . ?
C1A C2A C3A 120.2(6) . . ?
C4A C3A C2A 120.3(6) . . ?
C3A C4A C5A 119.7(6) . . ?
C4A C5A C6A 120.3(6) . . ?
C1A C6A C5A 120.2(6) . . ?
C2B C1B C6B 119.7(5) . . ?
C2B C1B P1 123.6(4) . . ?
C6B C1B P1 116.6(4) . . ?
C1B C2B C3B 119.0(6) . . ?
C4B C3B C2B 121.5(6) . . ?
C3B C4B C5B 120.0(6) . . ?
C4B C5B C6B 119.5(6) . . ?
C1B C6B C5B 120.2(6) . . ?
C6C C1C C2C 119.1(6) . . ?
C6C C1C P1 120.8(4) . . ?
C2C C1C P1 120.1(5) . . ?
C3C C2C C1C 119.7(6) . . ?
C2C C3C C4C 120.1(7) . . ?
C5C C4C C3C 119.7(7) . . ?
C4C C5C C6C 120.8(7) . . ?
C5C C6C C1C 120.5(6) . . ?
C6D C1D C2D 120.4(7) . . ?
C6D C1D P2 119.7(6) . . ?
C2D C1D P2 119.8(6) . . ?
C3D C2D C1D 119.9(10) . . ?
C4D C3D C2D 118.9(12) . . ?
C3D C4D C5D 122.0(10) . . ?
C4D C5D C6D 119.1(11) . . ?
C1D C6D C5D 119.6(10) . . ?
C2E C1E C6E 119.0(6) . . ?
C2E C1E P2 120.8(5) . . ?
C6E C1E P2 120.1(4) . . ?
C1E C2E C3E 119.8(7) . . ?
C4E C3E C2E 120.1(7) . . ?
C5E C4E C3E 120.8(7) . . ?
C4E C5E C6E 119.8(7) . . ?
C1E C6E C5E 120.4(6) . . ?
C2F C1F C6F 118.8(7) . . ?
C2F C1F P2 122.4(5) . . ?
C6F C1F P2 118.7(5) . . ?
C1F C2F C3F 121.5(8) . . ?
C2F C3F C4F 118.5(9) . . ?
C5F C4F C3F 121.3(8) . . ?
C4F C5F C6F 119.1(9) . . ?
C5F C6F C1F 120.8(8) . . ?
C6G C1G C2G 120.1(6) . . ?
C6G C1G P3 121.5(5) . . ?
C2G C1G P3 118.3(4) . . ?
C1G C2G C3G 120.3(6) . . ?
C4G C3G C2G 119.2(7) . . ?
C3G C4G C5G 121.2(7) . . ?
C4G C5G C6G 119.4(7) . . ?
C1G C6G C5G 119.8(7) . . ?
C6H C1H C2H 119.5(5) . . ?
C6H C1H P3 115.8(4) . . ?
C2H C1H P3 124.7(5) . . ?
C3H C2H C1H 117.8(6) . . ?
C4H C3H C2H 122.0(6) . . ?
C3H C4H C5H 120.8(6) . . ?
C4H C5H C6H 119.5(7) . . ?
C5H C6H C1H 120.4(6) . . ?
C2I C1I C6I 118.5(6) . . ?
C2I C1I P3 120.4(4) . . ?
C6I C1I P3 120.6(5) . . ?
C1I C2I C3I 120.4(6) . . ?
C4I C3I C2I 119.8(7) . . ?
C5I C4I C3I 120.4(7) . . ?
C4I C5I C6I 120.5(7) . . ?
C5I C6I C1I 120.3(7) . . ?
C6K C1K C2K 119.5(5) . . ?
C6K C1K P4 121.6(4) . . ?
C2K C1K P4 118.8(4) . . ?
C1K C2K C3K 120.7(6) . . ?
C4K C3K C2K 118.9(6) . . ?
C5K C4K C3K 121.0(6) . . ?
C4K C5K C6K 120.1(6) . . ?
C1K C6K C5K 119.9(6) . . ?
C2L C1L C6L 118.7(5) . . ?
C2L C1L P4 120.4(4) . . ?
C6L C1L P4 120.7(4) . . ?
C3L C2L C1L 120.4(6) . . ?
C4L C3L C2L 119.9(6) . . ?
C3L C4L C5L 121.1(6) . . ?
C4L C5L C6L 119.5(6) . . ?
C5L C6L C1L 120.3(6) . . ?
C6M C1M C2M 120.6(5) . . ?
C6M C1M P4 117.7(4) . . ?
C2M C1M P4 121.6(5) . . ?
C1M C2M C3M 119.3(6) . . ?
C4M C3M C2M 120.3(6) . . ?
C3M C4M C5M 119.8(6) . . ?
C6M C5M C4M 120.6(6) . . ?
C5M C6M C1M 119.3(6) . . ?
F4 P5 F3 97.2(7) . . ?
F4 P5 F2 166.9(7) . . ?
F3 P5 F2 95.0(7) . . ?
F4 P5 F5 91.1(6) . . ?
F3 P5 F5 92.5(5) . . ?
F2 P5 F5 93.2(6) . . ?
F4 P5 F6 86.3(5) . . ?
F3 P5 F6 90.8(5) . . ?
F2 P5 F6 88.7(5) . . ?
F5 P5 F6 176.1(6) . . ?
F4 P5 F1 84.8(6) . . ?
F3 P5 F1 178.0(7) . . ?
F2 P5 F1 83.0(6) . . ?
F5 P5 F1 87.2(5) . . ?
F6 P5 F1 89.6(5) . . ?
F8 P6 F11 98.6(9) . . ?
F8 P6 F7 91.8(8) . . ?
F11 P6 F7 91.3(6) . . ?
F8 P6 F12 91.4(8) . . ?
F11 P6 F12 170.0(6) . . ?
F7 P6 F12 89.2(5) . . ?
F8 P6 F9 90.4(6) . . ?
F11 P6 F9 91.6(5) . . ?
F7 P6 F9 176.1(6) . . ?
F12 P6 F9 87.5(4) . . ?
F8 P6 F10 171.2(7) . . ?
F11 P6 F10 83.9(6) . . ?
F7 P6 F10 96.7(8) . . ?
F12 P6 F10 86.1(4) . . ?
F9 P6 F10 81.0(4) . . ?
Cl2A C2S Cl2B 111.6(11) . . ?
Cl1B C1S Cl1A 119.9(14) . . ?

loop_
_geom_bond_atom_site_label_1
_geom_bond_atom_site_label_2
_geom_bond_distance
_geom_bond_site_symmetry_2
_geom_bond_publ_flag
Pt1 P1 2.2928(13) . ?
Pt1 P2 2.3105(15) . ?
Pt1 S1 2.3499(13) . ?
Pt1 S2 2.3811(12) . ?
Pt2 P3 2.2996(13) . ?
Pt2 P4 2.3030(13) . ?
Pt2 S2 2.3532(12) . ?
Pt2 S1 2.3689(12) . ?
S1 C1 1.830(6) . ?
S2 C11 1.839(6) . ?
P1 C1B 1.819(5) . ?
P1 C1C 1.819(6) . ?
P1 C1A 1.824(6) . ?
P2 C1E 1.825(6) . ?
P2 C1F 1.828(6) . ?
P2 C1D 1.839(6) . ?
P3 C1H 1.811(5) . ?
P3 C1I 1.814(6) . ?
P3 C1G 1.828(6) . ?
P4 C1L 1.822(5) . ?
P4 C1K 1.824(5) . ?
P4 C1M 1.838(6) . ?
N1 C10 1.357(10) . ?
N1 C3 1.379(10) . ?
N2 C20 1.364(10) . ?
N2 C13 1.370(9) . ?
C1 C2 1.534(9) . ?
C2 C4 1.485(10) . ?
C3 C4 1.349(11) . ?
C4 C5 1.450(10) . ?
C5 C10 1.404(10) . ?
C5 C6 1.428(11) . ?
C6 C7 1.377(12) . ?
C7 C8 1.364(13) . ?
C8 C9 1.385(13) . ?
C9 C10 1.414(11) . ?
C11 C12 1.536(9) . ?
C12 C14 1.503(9) . ?
C13 C14 1.351(10) . ?
C14 C15 1.429(10) . ?
C15 C16 1.378(11) . ?
C15 C20 1.410(9) . ?
C16 C17 1.359(11) . ?
C17 C18 1.367(13) . ?
C18 C19 1.362(12) . ?
C19 C20 1.387(10) . ?
C1A C6A 1.384(8) . ?
C1A C2A 1.389(8) . ?
C2A C3A 1.405(9) . ?
C3A C4A 1.366(10) . ?
C4A C5A 1.389(10) . ?
C5A C6A 1.397(9) . ?
C1B C2B 1.386(7) . ?
C1B C6B 1.389(8) . ?
C2B C3B 1.395(8) . ?
C3B C4B 1.357(10) . ?
C4B C5B 1.387(9) . ?
C5B C6B 1.394(8) . ?
C1C C6C 1.379(8) . ?
C1C C2C 1.390(8) . ?
C2C C3C 1.382(9) . ?
C3C C4C 1.385(11) . ?
C4C C5C 1.355(11) . ?
C5C C6C 1.372(10) . ?
C1D C6D 1.363(11) . ?
C1D C2D 1.403(11) . ?
C2D C3D 1.397(12) . ?
C3D C4D 1.353(19) . ?
C4D C5D 1.390(19) . ?
C5D C6D 1.400(11) . ?
C1E C2E 1.382(8) . ?
C1E C6E 1.389(9) . ?
C2E C3E 1.396(10) . ?
C3E C4E 1.367(11) . ?
C4E C5E 1.359(10) . ?
C5E C6E 1.390(9) . ?
C1F C2F 1.364(10) . ?
C1F C6F 1.387(10) . ?
C2F C3F 1.377(11) . ?
C3F C4F 1.383(13) . ?
C4F C5F 1.363(14) . ?
C5F C6F 1.378(11) . ?
C1G C6G 1.384(8) . ?
C1G C2G 1.385(8) . ?
C2G C3G 1.396(9) . ?
C3G C4G 1.373(12) . ?
C4G C5G 1.388(12) . ?
C5G C6G 1.395(10) . ?
C1H C6H 1.391(8) . ?
C1H C2H 1.406(8) . ?
C2H C3H 1.403(9) . ?
C3H C4H 1.336(11) . ?
C4H C5H 1.380(10) . ?
C5H C6H 1.385(8) . ?
C1I C2I 1.381(8) . ?
C1I C6I 1.403(8) . ?
C2I C3I 1.393(9) . ?
C3I C4I 1.375(11) . ?
C4I C5I 1.363(12) . ?
C5I C6I 1.375(10) . ?
C1K C6K 1.376(8) . ?
C1K C2K 1.388(8) . ?
C2K C3K 1.394(8) . ?
C3K C4K 1.376(9) . ?
C4K C5K 1.370(10) . ?
C5K C6K 1.395(8) . ?
C1L C2L 1.389(8) . ?
C1L C6L 1.389(8) . ?
C2L C3L 1.389(9) . ?
C3L C4L 1.350(10) . ?
C4L C5L 1.380(10) . ?
C5L C6L 1.383(8) . ?
C1M C6M 1.387(8) . ?
C1M C2M 1.389(8) . ?
C2M C3M 1.391(9) . ?
C3M C4M 1.382(10) . ?
C4M C5M 1.384(10) . ?
C5M C6M 1.384(9) . ?
P5 F4 1.489(8) . ?
P5 F3 1.509(8) . ?
P5 F2 1.555(9) . ?
P5 F5 1.561(8) . ?
P5 F6 1.581(8) . ?
P5 F1 1.643(10) . ?
P6 F8 1.460(9) . ?
P6 F11 1.499(7) . ?
P6 F7 1.500(8) . ?
P6 F12 1.564(7) . ?
P6 F9 1.593(6) . ?
P6 F10 1.613(9) . ?
C2S Cl2A 1.569(15) . ?
C2S Cl2B 1.790(16) . ?
Cl1B C1S 1.522(18) . ?
Cl1A C1S 1.69(2) . ?
C1X O1X 1.549(16) . ?
